data_2201623
loop_
_publ_author_name
'Xie, Songwen'
'Hou, Yuqing'
'Meyers, Cal Y.'
'Robinson, Paul D.'

_publ_section_title
;2(<i>S</i>),6(<i>R</i>)-Dimethyl-4-(4-methoxyphenyl)-5(<i>R</i>)-ethyl-3-cyclohexene-1(<i>S</i>)-carboxylic
 acid and its enantiomer: potential therapeutic agents for prostate cancer
;
_journal_issue 12
_journal_name_full 'Acta Crystallographica Section E'
_journal_page_first o1460
_journal_page_last o1462
_journal_paper_doi 10.1107/S1600536802021748
_journal_volume 58
_journal_year 2002
_chemical_formula_iupac 'C18 H24 O3'
_chemical_formula_moiety 'C18 H24 O3'
_chemical_formula_sum 'C18 H24 O3'
_chemical_formula_weight 288.37
_chemical_melting_point .462E-305
_chemical_name_systematic
;
2(S),6(R)-Dimethyl-4-(4-methoxyphenyl)-5(R)-ethyl-3-cyclohexene-1(S)-
carboxylic acid
;
_space_group_IT_number 14
_symmetry_cell_setting monoclinic
_symmetry_space_group_name_Hall '-P 2ybc'
_symmetry_space_group_name_H-M 'P 1 21/c 1'
_atom_sites_solution_hydrogens geom
_atom_sites_solution_primary direct
_atom_sites_solution_secondary difmap
_cell_angle_alpha 90.00
_cell_angle_beta 92.296(16)
_cell_angle_gamma 90.00
_cell_formula_units_Z 4
_cell_length_a 15.789(4)
_cell_length_b 11.680(5)
_cell_length_c 8.7260(13)
_cell_measurement_reflns_used 25
_cell_measurement_temperature 296
_cell_measurement_theta_max 12.4
_cell_measurement_theta_min 7.8
_cell_volume 1607.9(8)
_computing_cell_refinement 'MSC/AFC Diffractometer Control Software'
_computing_data_collection
;
MSC/AFC Diffractometer Control Software
(Molecular Structure Corporation, 1996)
;
_computing_data_reduction
;
 PROCESS in TEXSAN  (Molecular Structure Corporation, 1997)
;
_computing_molecular_graphics
;
ORTEP-3 for Windows (Farrugia, 1997) and PLATON (Spek, 2000)
;
_computing_publication_material
;
TEXSAN, SHELXL97 and PLATON
;
_computing_structure_refinement
;
LS in TEXSAN and SHELXL97 (Sheldrick, 1997)
;
_computing_structure_solution 'SIR92 (Burla et al., 1989)'
_diffrn_ambient_temperature 296
_diffrn_measured_fraction_theta_full 1.000
_diffrn_measured_fraction_theta_max 1.000
_diffrn_measurement_device_type 'Rigaku AFC-5S'
_diffrn_measurement_method \w
_diffrn_radiation_monochromator graphite
_diffrn_radiation_source 'fine-focus sealed tube'
_diffrn_radiation_type 'Mo K\a'
_diffrn_radiation_wavelength 0.71069
_diffrn_reflns_av_R_equivalents 0.020
_diffrn_reflns_av_sigmaI/netI 0.078
_diffrn_reflns_limit_h_max 18
_diffrn_reflns_limit_h_min -18
_diffrn_reflns_limit_k_max 0
_diffrn_reflns_limit_k_min -13
_diffrn_reflns_limit_l_max 10
_diffrn_reflns_limit_l_min 0
_diffrn_reflns_number 3052
_diffrn_reflns_theta_full 25.04
_diffrn_reflns_theta_max 25.04
_diffrn_reflns_theta_min 2.17
_diffrn_standards_decay_% 0.6
_diffrn_standards_interval_count 100
_diffrn_standards_number 3
_exptl_absorpt_coefficient_mu 0.079
_exptl_absorpt_correction_type none
_exptl_crystal_colour colorless
_exptl_crystal_density_diffrn 1.191
_exptl_crystal_density_meas ?
_exptl_crystal_description plate
_exptl_crystal_F_000 624
_exptl_crystal_size_max 0.49
_exptl_crystal_size_mid 0.40
_exptl_crystal_size_min 0.07
_refine_diff_density_max 0.15
_refine_diff_density_min -0.16
_refine_ls_extinction_method none
_refine_ls_goodness_of_fit_ref 0.982
_refine_ls_hydrogen_treatment constr
_refine_ls_matrix_type full
_refine_ls_number_parameters 195
_refine_ls_number_reflns 2846
_refine_ls_number_restraints 0
_refine_ls_restrained_S_all 0.982
_refine_ls_R_factor_all 0.160
_refine_ls_R_factor_gt 0.041
_refine_ls_shift/su_max <0.001
_refine_ls_shift/su_mean 0.000
_refine_ls_structure_factor_coef Fsqd
_refine_ls_weighting_details 'w = 1/[\s^2^(Fo^2^)+(0.05P)^2^+0.1653P] where P = (Fo^2^+2Fc^2^)/3'
_refine_ls_weighting_scheme calc
_refine_ls_wR_factor_gt 0.097
_refine_ls_wR_factor_ref 0.134
_reflns_number_gt 1176
_reflns_number_total 2846
_reflns_threshold_expression I>2\s(I)
_cod_data_source_file om6121.cif
_cod_data_source_block I
_cod_depositor_comments
;
The following automatic conversions were performed:

'_exptl_crystal_density_meas' value 'not measured' was changed to '?'
- the value is perceived as not measured.

Automatic conversion script
Id: cif_fix_values 3008 2015-01-20 13:52:24Z robertas 
;
_cod_original_sg_symbol_H-M 'P 21/c'
_cod_database_code 2201623
_cod_database_fobs_code 2201623

loop_
_symmetry_equiv_pos_as_xyz
'x, y, z'
'-x, y+1/2, -z+1/2'
'-x, -y, -z'
'x, -y-1/2, z-1/2'

loop_
_atom_site_label
_atom_site_fract_x
_atom_site_fract_y
_atom_site_fract_z
_atom_site_U_iso_or_equiv
_atom_site_adp_type
_atom_site_calc_flag
_atom_site_refinement_flags
_atom_site_occupancy
_atom_site_disorder_assembly
_atom_site_disorder_group
_atom_site_type_symbol
O1 0.59837(12) 0.5134(2) 0.9390(2) 0.0736(6) Uani d . 1 . . O
O2 0.48139(11) 0.4822(2) 0.7958(2) 0.0724(6) Uani d . 1 . . O
O3 0.94972(12) 0.37828(17) -0.0428(2) 0.0675(6) Uani d . 1 . . O
C1 0.61134(16) 0.4837(2) 0.6693(3) 0.0493(7) Uani d . 1 . . C
C2 0.66638(16) 0.3752(2) 0.6803(3) 0.0521(7) Uani d . 1 . . C
C3 0.72318(19) 0.3711(3) 0.5474(3) 0.0660(9) Uani d . 1 . . C
C4 0.74337(16) 0.4630(2) 0.4603(3) 0.0485(7) Uani d . 1 . . C
C5 0.71114(19) 0.5788(2) 0.4916(3) 0.0651(9) Uani d . 1 . . C
C6 0.66475(17) 0.5907(2) 0.6414(3) 0.0544(7) Uani d . 1 . . C
C7 0.56272(16) 0.4944(2) 0.8132(3) 0.0532(7) Uani d . 1 . . C
C8 0.61404(19) 0.2663(2) 0.6885(4) 0.0752(10) Uani d . 1 . . C
C9 0.77451(19) 0.6755(2) 0.4646(4) 0.0675(9) Uani d . 1 . . C
C10 0.8538(2) 0.6723(3) 0.5658(4) 0.0953(12) Uani d . 1 . . C
C11 0.6105(2) 0.6984(2) 0.6412(4) 0.0828(10) Uani d . 1 . . C
C12 0.79716(17) 0.4435(2) 0.3260(3) 0.0482(7) Uani d . 1 . . C
C13 0.77580(17) 0.4883(3) 0.1826(3) 0.0568(7) Uani d . 1 . . C
C14 0.82397(18) 0.4687(2) 0.0564(3) 0.0591(8) Uani d . 1 . . C
C15 0.89596(18) 0.4020(2) 0.0726(3) 0.0535(7) Uani d . 1 . . C
C16 0.91827(17) 0.3562(2) 0.2135(3) 0.0591(8) Uani d . 1 . . C
C17 0.86964(17) 0.3765(2) 0.3384(3) 0.0567(7) Uani d . 1 . . C
C18 0.9315(2) 0.4320(3) -0.1879(3) 0.0801(10) Uani d . 1 . . C
H1 0.5705 0.4747 0.5825 0.059 Uiso calc R 1 . . H
H2 0.4605 0.4781 0.8802 0.109 Uiso calc R 1 . . H
H2A 0.7022 0.3803 0.7744 0.063 Uiso calc R 1 . . H
H3 0.7464 0.3007 0.5225 0.079 Uiso calc R 1 . . H
H5 0.6666 0.5906 0.4116 0.078 Uiso calc R 1 . . H
H6 0.7075 0.5970 0.7255 0.065 Uiso calc R 1 . . H
H8A 0.5769 0.2607 0.5990 0.113 Uiso calc R 1 . . H
H8B 0.5810 0.2682 0.7785 0.113 Uiso calc R 1 . . H
H8C 0.6511 0.2011 0.6933 0.113 Uiso calc R 1 . . H
H9A 0.7905 0.6727 0.3585 0.081 Uiso calc R 1 . . H
H9B 0.7463 0.7482 0.4800 0.081 Uiso calc R 1 . . H
H10A 0.8390 0.6752 0.6714 0.143 Uiso calc R 1 . . H
H10B 0.8889 0.7368 0.5433 0.143 Uiso calc R 1 . . H
H10C 0.8842 0.6027 0.5474 0.143 Uiso calc R 1 . . H
H11A 0.6458 0.7643 0.6279 0.124 Uiso calc R 1 . . H
H11B 0.5829 0.7043 0.7370 0.124 Uiso calc R 1 . . H
H11C 0.5685 0.6946 0.5587 0.124 Uiso calc R 1 . . H
H13 0.7273 0.5331 0.1708 0.068 Uiso calc R 1 . . H
H14 0.8081 0.5002 -0.0383 0.071 Uiso calc R 1 . . H
H16 0.9666 0.3111 0.2247 0.071 Uiso calc R 1 . . H
H17 0.8858 0.3447 0.4328 0.068 Uiso calc R 1 . . H
H18A 0.8789 0.4030 -0.2311 0.120 Uiso calc R 1 . . H
H18B 0.9762 0.4157 -0.2560 0.120 Uiso calc R 1 . . H
H18C 0.9271 0.5132 -0.1739 0.120 Uiso calc R 1 . . H

loop_
_atom_site_aniso_label
_atom_site_aniso_U_11
_atom_site_aniso_U_22
_atom_site_aniso_U_33
_atom_site_aniso_U_12
_atom_site_aniso_U_13
_atom_site_aniso_U_23
O1 0.0561(12) 0.1116(18) 0.0530(13) -0.0050(13) 0.0007(10) -0.0121(13)
O2 0.0464(12) 0.1056(18) 0.0654(13) -0.0027(12) 0.0057(10) -0.0078(14)
O3 0.0750(13) 0.0661(14) 0.0625(14) -0.0069(11) 0.0178(11) -0.0052(11)
C1 0.0427(14) 0.0525(17) 0.0527(16) 0.0013(14) 0.0002(12) -0.0016(14)
C2 0.0504(16) 0.0521(18) 0.0540(17) 0.0014(14) 0.0043(14) 0.0031(14)
C3 0.078(2) 0.052(2) 0.069(2) 0.0118(16) 0.0208(17) 0.0048(17)
C4 0.0428(15) 0.0475(18) 0.0551(17) -0.0003(13) 0.0014(13) -0.0013(14)
C5 0.076(2) 0.0499(19) 0.070(2) -0.0028(17) 0.0193(17) -0.0003(15)
C6 0.0573(17) 0.0482(17) 0.0578(18) 0.0027(15) 0.0042(14) -0.0031(14)
C7 0.0449(16) 0.0537(19) 0.0611(19) 0.0008(15) 0.0021(14) -0.0019(16)
C8 0.078(2) 0.058(2) 0.091(3) -0.0069(18) 0.0125(19) 0.0076(18)
C9 0.077(2) 0.0489(18) 0.077(2) -0.0066(17) 0.0163(18) 0.0009(17)
C10 0.077(2) 0.100(3) 0.108(3) -0.016(2) 0.004(2) -0.004(2)
C11 0.090(2) 0.057(2) 0.103(3) 0.014(2) 0.019(2) 0.000(2)
C12 0.0477(16) 0.0436(16) 0.0534(18) -0.0028(13) 0.0016(13) 0.0009(14)
C13 0.0520(16) 0.0599(19) 0.0582(18) 0.0050(15) -0.0019(15) 0.0007(16)
C14 0.0666(19) 0.0614(19) 0.0488(17) -0.0050(16) -0.0047(15) 0.0016(15)
C15 0.0544(17) 0.0490(18) 0.0575(19) -0.0095(15) 0.0055(15) -0.0052(15)
C16 0.0563(18) 0.0535(19) 0.068(2) 0.0068(15) 0.0075(16) 0.0074(16)
C17 0.0568(17) 0.0564(18) 0.0568(18) 0.0061(15) 0.0019(15) 0.0079(15)
C18 0.096(2) 0.087(2) 0.058(2) -0.017(2) 0.0145(18) 0.0001(19)

loop_
_atom_type_symbol
_atom_type_description
_atom_type_scat_dispersion_real
_atom_type_scat_dispersion_imag
_atom_type_scat_source
C C 0.0033 0.0016 'International Tables Vol C Tables 4.2.6.8 and 6.1.1.4'
H H 0.0000 0.0000 'International Tables Vol C Tables 4.2.6.8 and 6.1.1.4'
O O 0.0106 0.0060 'International Tables Vol C Tables 4.2.6.8 and 6.1.1.4'

loop_
_geom_angle_atom_site_label_1
_geom_angle_atom_site_label_2
_geom_angle_atom_site_label_3
_geom_angle
_geom_angle_publ_flag
C15 O3 C18 116.9(2) no
C7 C1 C6 111.6(2) no
C7 C1 C2 108.8(2) no
C6 C1 C2 111.6(2) no
C3 C2 C8 110.7(3) no
C3 C2 C1 109.4(2) no
C8 C2 C1 112.7(2) no
C4 C3 C2 124.8(3) no
C3 C4 C5 122.0(3) no
C3 C4 C12 118.2(2) no
C5 C4 C12 119.8(2) no
C4 C5 C6 115.0(2) no
C4 C5 C9 114.6(2) no
C6 C5 C9 113.7(2) no
C11 C6 C5 111.3(3) no
C11 C6 C1 111.1(2) no
C5 C6 C1 110.3(2) no
O1 C7 O2 122.6(3) no
O1 C7 C1 121.9(2) no
O2 C7 C1 115.5(2) no
C10 C9 C5 115.1(3) no
C13 C12 C17 117.0(3) no
C13 C12 C4 121.7(3) no
C17 C12 C4 121.3(3) no
C14 C13 C12 122.4(3) no
C15 C14 C13 119.3(3) no
O3 C15 C16 115.8(3) no
O3 C15 C14 124.8(3) no
C16 C15 C14 119.5(3) no
C15 C16 C17 120.6(3) no
C16 C17 C12 121.3(3) no
C7 O2 H2 109.5 no
C7 C1 H1 108.2 no
C6 C1 H1 108.2 no
C2 C1 H1 108.2 no
C3 C2 H2A 107.9 no
C8 C2 H2A 107.9 no
C1 C2 H2A 107.9 no
C4 C3 H3 117.6 no
C2 C3 H3 117.6 no
C4 C5 H5 103.9 no
C6 C5 H5 103.9 no
C9 C5 H5 103.9 no
C11 C6 H6 108.0 no
C5 C6 H6 108.0 no
C1 C6 H6 108.0 no
C2 C8 H8A 109.5 no
C2 C8 H8B 109.5 no
H8A C8 H8B 109.5 no
C2 C8 H8C 109.5 no
H8A C8 H8C 109.5 no
H8B C8 H8C 109.5 no
C10 C9 H9A 108.5 no
C5 C9 H9A 108.5 no
C10 C9 H9B 108.5 no
C5 C9 H9B 108.5 no
H9A C9 H9B 107.5 no
C9 C10 H10A 109.5 no
C9 C10 H10B 109.5 no
H10A C10 H10B 109.5 no
C9 C10 H10C 109.5 no
H10A C10 H10C 109.5 no
H10B C10 H10C 109.5 no
C6 C11 H11A 109.5 no
C6 C11 H11B 109.5 no
H11A C11 H11B 109.5 no
C6 C11 H11C 109.5 no
H11A C11 H11C 109.5 no
H11B C11 H11C 109.5 no
C14 C13 H13 118.8 no
C12 C13 H13 118.8 no
C15 C14 H14 120.4 no
C13 C14 H14 120.4 no
C15 C16 H16 119.7 no
C17 C16 H16 119.7 no
C16 C17 H17 119.4 no
C12 C17 H17 119.4 no
O3 C18 H18A 109.5 no
O3 C18 H18B 109.5 no
H18A C18 H18B 109.5 no
O3 C18 H18C 109.5 no
H18A C18 H18C 109.5 no
H18B C18 H18C 109.5 no

loop_
_geom_bond_atom_site_label_1
_geom_bond_atom_site_label_2
_geom_bond_site_symmetry_2
_geom_bond_distance
_geom_bond_publ_flag
O1 C7 . 1.233(3) no
O2 C7 . 1.295(3) no
O3 C15 . 1.372(3) no
O3 C18 . 1.431(3) no
C1 C7 . 1.503(4) no
C1 C6 . 1.533(4) no
C1 C2 . 1.537(3) no
C2 C3 . 1.495(3) no
C2 C8 . 1.520(4) no
C3 C4 . 1.360(4) no
C4 C5 . 1.475(4) no
C4 C12 . 1.492(4) no
C5 C6 . 1.530(4) no
C5 C9 . 1.534(4) no
C6 C11 . 1.522(4) no
C9 C10 . 1.504(4) no
C12 C13 . 1.385(4) no
C12 C17 . 1.387(4) no
C13 C14 . 1.382(4) no
C14 C15 . 1.381(4) no
C15 C16 . 1.373(4) no
C16 C17 . 1.379(4) no
O2 H2 . 0.8200 no
C1 H1 . 0.9800 no
C2 H2A . 0.9800 no
C3 H3 . 0.9300 no
C5 H5 . 0.9800 no
C6 H6 . 0.9800 no
C8 H8A . 0.9600 no
C8 H8B . 0.9600 no
C8 H8C . 0.9600 no
C9 H9A . 0.9700 no
C9 H9B . 0.9700 no
C10 H10A . 0.9600 no
C10 H10B . 0.9600 no
C10 H10C . 0.9600 no
C11 H11A . 0.9600 no
C11 H11B . 0.9600 no
C11 H11C . 0.9600 no
C13 H13 . 0.9300 no
C14 H14 . 0.9300 no
C16 H16 . 0.9300 no
C17 H17 . 0.9300 no
C18 H18A . 0.9600 no
C18 H18B . 0.9600 no
C18 H18C . 0.9600 no

loop_
_geom_hbond_atom_site_label_D
_geom_hbond_atom_site_label_H
_geom_hbond_atom_site_label_A
_geom_hbond_site_symmetry_A
_geom_hbond_distance_DH
_geom_hbond_distance_HA
_geom_hbond_distance_DA
_geom_hbond_angle_DHA
_geom_hbond_publ_flag
O2 H2 O1 3_667 0.82 1.87 2.679(3) 171 yes

loop_
_geom_torsion_atom_site_label_1
_geom_torsion_atom_site_label_2
_geom_torsion_atom_site_label_3
_geom_torsion_atom_site_label_4
_geom_torsion
_geom_torsion_publ_flag
C7 C1 C2 C3 -172.9(2) no
C6 C1 C2 C3 -49.3(3) no
C7 C1 C2 C8 63.4(3) no
C6 C1 C2 C8 -173.0(2) no
C8 C2 C3 C4 144.4(3) no
C1 C2 C3 C4 19.5(4) no
C2 C3 C4 C5 1.0(5) no
C2 C3 C4 C12 -176.7(3) no
C3 C4 C5 C6 8.5(4) no
C12 C4 C5 C6 -173.8(2) no
C3 C4 C5 C9 142.9(3) no
C12 C4 C5 C9 -39.4(4) no
C4 C5 C6 C11 -162.0(3) no
C9 C5 C6 C11 63.2(3) no
C4 C5 C6 C1 -38.1(3) no
C9 C5 C6 C1 -172.9(2) no
C7 C1 C6 C11 -54.2(3) no
C2 C1 C6 C11 -176.2(2) no
C7 C1 C6 C5 -178.2(2) no
C2 C1 C6 C5 59.8(3) no
C6 C1 C7 O1 -56.7(4) no
C2 C1 C7 O1 66.9(3) no
C6 C1 C7 O2 123.5(3) no
C2 C1 C7 O2 -112.9(3) no
C4 C5 C9 C10 -62.8(4) no
C6 C5 C9 C10 72.2(4) no
C3 C4 C12 C13 131.8(3) no
C5 C4 C12 C13 -45.9(4) no
C3 C4 C12 C17 -46.1(4) no
C5 C4 C12 C17 136.2(3) no
C17 C12 C13 C14 -0.4(4) no
C4 C12 C13 C14 -178.5(3) no
C12 C13 C14 C15 0.2(4) no
C18 O3 C15 C16 -175.4(3) no
C18 O3 C15 C14 3.4(4) no
C13 C14 C15 O3 -178.7(3) no
C13 C14 C15 C16 0.1(4) no
O3 C15 C16 C17 178.7(2) no
C14 C15 C16 C17 -0.2(4) no
C15 C16 C17 C12 -0.1(4) no
C13 C12 C17 C16 0.4(4) no
C4 C12 C17 C16 178.4(3) no
